data_7237982
loop_
_publ_author_name
'Mroweh, Nabil'
'Auban-Senzier, Pascale'
'Vanthuyne, Nicolas'
'Canadell, Enric'
'Avarvari, Narcis'

_publ_section_title
;
 Chiral EDT-TTF precursors with one stereogenic centre: substituent size
 modulation of the conducting properties in the (R-EDT-TTF)2PF6 (R = Me or
 Et) series
;
_journal_issue 40
_journal_name_full 'Journal of Materials Chemistry C'
_journal_page_first 12664
_journal_paper_doi 10.1039/C9TC04243A
_journal_volume 7
_journal_year 2019
_chemical_absolute_configuration syn
_chemical_formula_sum 'C10 H10 F3 P0.5 S6'
_chemical_formula_weight 395.03
_space_group_IT_number 1
_space_group_name_Hall 'P 1'
_space_group_name_H-M_alt 'P 1'
_symmetry_cell_setting triclinic
_symmetry_space_group_name_H-M 'P 1'
_atom_sites_solution_hydrogens geom
_atom_sites_solution_primary direct
_atom_sites_solution_secondary difmap
_audit_creation_method SHELXL-97
_audit_update_record
;
2019-07-01 deposited with the CCDC.	2019-09-23 downloaded from the CCDC.
;
_cell_angle_alpha 103.905(4)
_cell_angle_beta 93.412(4)
_cell_angle_gamma 109.901(5)
_cell_formula_units_Z 2
_cell_length_a 6.6481(3)
_cell_length_b 8.7844(5)
_cell_length_c 13.9788(5)
_cell_measurement_reflns_used 5061
_cell_measurement_temperature 150.01(10)
_cell_measurement_theta_max 73.2500
_cell_measurement_theta_min 3.2240
_cell_volume 736.13(7)
_computing_cell_refinement 'CrysAlisPro 1.171.38.41r (Rigaku OD, 2015)'
_computing_data_collection 'CrysAlisPro 1.171.38.41r (Rigaku OD, 2015)'
_computing_data_reduction 'CrysAlisPro 1.171.38.41r (Rigaku OD, 2015)'
_computing_molecular_graphics 'DIAMOND 3.2k (Crystal Impact GbR, 2014)'
_computing_publication_material 'WinGX publication routines (Farrugia, 1999)'
_computing_structure_refinement 'SHELXL-97 (Sheldrick, 1997)'
_computing_structure_solution 'SHELXL-97 (Sheldrick, 1997)'
_diffrn_ambient_temperature 150.01(10)
_diffrn_detector_area_resol_mean 5.1990
_diffrn_measured_fraction_theta_full 0.994
_diffrn_measured_fraction_theta_max 0.975
_diffrn_measurement_device_type 'SuperNova, Single source at offset, AtlasS2'
_diffrn_measurement_method '\w scans'
_diffrn_radiation_monochromator mirror
_diffrn_radiation_source 'SuperNova(Cu) micro-focus sealed X-ray Source'
_diffrn_radiation_type CuK\a
_diffrn_radiation_wavelength 1.54184
_diffrn_reflns_av_R_equivalents 0.0434
_diffrn_reflns_av_sigmaI/netI 0.0601
_diffrn_reflns_limit_h_max 8
_diffrn_reflns_limit_h_min -8
_diffrn_reflns_limit_k_max 10
_diffrn_reflns_limit_k_min -10
_diffrn_reflns_limit_l_max 17
_diffrn_reflns_limit_l_min -17
_diffrn_reflns_number 10234
_diffrn_reflns_theta_full 70.00
_diffrn_reflns_theta_max 73.36
_diffrn_reflns_theta_min 3.30
_exptl_absorpt_coefficient_mu 9.281
_exptl_absorpt_correction_T_max 1.00000
_exptl_absorpt_correction_T_min 0.68916
_exptl_absorpt_correction_type multi-scan
_exptl_absorpt_process_details
;
CrysAlisPro 1.171.38.41r (Rigaku Oxford Diffraction, 2015)
Empirical absorption correction using spherical harmonics,
 implemented in SCALE3 ABSPACK scaling algorithm.
;
_exptl_crystal_colour brown
_exptl_crystal_density_diffrn 1.782
_exptl_crystal_density_method 'not measured'
_exptl_crystal_description plate
_exptl_crystal_F_000 401
_refine_diff_density_max 0.844
_refine_diff_density_min -0.390
_refine_diff_density_rms 0.117
_refine_ls_abs_structure_details 'Flack H D (1983), Acta Cryst. A39, 876-881'
_refine_ls_abs_structure_Flack 0.01(3)
_refine_ls_extinction_method none
_refine_ls_goodness_of_fit_ref 1.050
_refine_ls_hydrogen_treatment constr
_refine_ls_matrix_type full
_refine_ls_number_parameters 352
_refine_ls_number_reflns 5296
_refine_ls_number_restraints 3
_refine_ls_restrained_S_all 1.049
_refine_ls_R_factor_all 0.0511
_refine_ls_R_factor_gt 0.0468
_refine_ls_shift/su_max 0.000
_refine_ls_shift/su_mean 0.000
_refine_ls_structure_factor_coef Fsqd
_refine_ls_weighting_details 'calc w=1/[\s^2^(Fo^2^)+(0.0772P)^2^+0.0000P] where P=(Fo^2^+2Fc^2^)/3'
_refine_ls_weighting_scheme calc
_refine_ls_wR_factor_gt 0.1161
_refine_ls_wR_factor_ref 0.1218
_reflns_number_gt 4884
_reflns_number_total 5296
_reflns_threshold_expression >2sigma(I)
_cod_data_source_file c9tc04243a2.cif
_cod_data_source_block (R-2)PF6
_cod_depositor_comments
;
The following automatic conversions were performed:

data item '_chemical_absolute_configuration' value 'Syn' was changed
to 'syn' in accordance with the
/home/saulius/struct/COD-crude-data/automatic-downloads/DataCite-retrospective/RSC/depositions/lib/dictionaries/cif_core.dic
dictionary named 'cif_core.dic' version 2.4.2 last updated on
2011-04-26.

Automatic conversion script
Id: cif_fix_values 6909 2019-04-08 15:41:33Z antanas 
;
_cod_original_cell_volume 736.12(6)
_cod_original_sg_symbol_H-M P1
_cod_original_formula_sum 'C10 H10 F3 P0.50 S6'
_cod_database_code 7237982

loop_
_symmetry_equiv_pos_as_xyz
'x, y, z'

loop_
_atom_site_label
_atom_site_type_symbol
_atom_site_fract_x
_atom_site_fract_y
_atom_site_fract_z
_atom_site_U_iso_or_equiv
_atom_site_adp_type
_atom_site_occupancy
_atom_site_symmetry_multiplicity
_atom_site_calc_flag
_atom_site_refinement_flags
P1 P 1.35402(19) 1.08715(18) -0.80609(10) 0.0291(3) Uani 1 1 d .
F3 F 1.1267(5) 1.1060(4) -0.7883(2) 0.0369(7) Uani 1 1 d .
F6 F 1.5814(5) 1.0700(5) -0.8241(2) 0.0387(7) Uani 1 1 d .
F2 F 1.2851(7) 1.0439(7) -0.9228(3) 0.0628(12) Uani 1 1 d .
F4 F 1.4563(6) 1.2807(5) -0.8007(4) 0.0641(11) Uani 1 1 d .
F5 F 1.4223(7) 1.1300(7) -0.6901(3) 0.0608(12) Uani 1 1 d .
F1 F 1.2553(7) 0.8937(5) -0.8109(5) 0.0705(13) Uani 1 1 d .
C9B C 1.0082(9) 1.4933(7) -0.6759(4) 0.0357(11) Uani 1 1 d .
H9B1 H 0.9198 1.3760 -0.7077 0.043 Uiso 1 1 calc R
H9B2 H 0.9138 1.5573 -0.6695 0.043 Uiso 1 1 calc R
C10B C 1.1744(11) 1.5563(8) -0.7415(4) 0.0441(13) Uani 1 1 d .
H10A H 1.1012 1.5443 -0.8057 0.066 Uiso 1 1 calc R
H10B H 1.2661 1.4916 -0.7493 0.066 Uiso 1 1 calc R
H10C H 1.2608 1.6729 -0.7108 0.066 Uiso 1 1 calc R
C7A C 0.2995(8) 0.6896(7) 0.9249(4) 0.0332(11) Uani 1 1 d .
H7A1 H 0.2076 0.6933 0.9761 0.040 Uiso 1 1 calc R
H7A2 H 0.2514 0.5738 0.8841 0.040 Uiso 1 1 calc R
C10A C 0.7523(9) 0.6790(9) 1.1077(4) 0.0420(13) Uani 1 1 d .
H10D H 0.7392 0.6094 1.1523 0.063 Uiso 1 1 calc R
H10E H 0.8078 0.7954 1.1455 0.063 Uiso 1 1 calc R
H10F H 0.8497 0.6590 1.0625 0.063 Uiso 1 1 calc R
S3A S 0.82243(17) 0.80652(15) 0.70529(8) 0.0274(2) Uani 1 1 d .
S4B S 0.79157(17) 1.34094(16) -0.32408(8) 0.0281(3) Uani 1 1 d .
S4A S 0.44046(18) 0.89365(16) 0.67042(9) 0.0294(3) Uani 1 1 d .
S3B S 1.19523(17) 1.27887(16) -0.29307(8) 0.0292(3) Uani 1 1 d .
S2B S 0.67372(19) 1.26278(16) -0.11557(9) 0.0312(3) Uani 1 1 d .
S2A S 0.59217(18) 0.97897(16) 0.46702(8) 0.0301(3) Uani 1 1 d .
S1A S 0.97688(18) 0.89690(16) 0.50442(9) 0.0305(3) Uani 1 1 d .
S5A S 0.70986(19) 0.70166(16) 0.88664(9) 0.0307(3) Uani 1 1 d .
S6B S 0.8900(2) 1.46386(19) -0.50031(10) 0.0350(3) Uani 1 1 d .
S1B S 1.06653(18) 1.18501(15) -0.08963(9) 0.0303(3) Uani 1 1 d .
S5B S 1.3803(2) 1.4109(2) -0.45581(11) 0.0386(3) Uani 1 1 d .
S6A S 0.25987(19) 0.81832(19) 0.84725(10) 0.0343(3) Uani 1 1 d .
C6A C 0.6390(7) 0.7775(6) 0.7905(3) 0.0222(9) Uani 1 1 d .
C4B C 0.9563(7) 1.2830(6) -0.2495(4) 0.0246(9) Uani 1 1 d .
C3B C 0.9059(7) 1.2483(6) -0.1620(4) 0.0258(10) Uani 1 1 d .
C3A C 0.7390(7) 0.9111(6) 0.5436(3) 0.0250(10) Uani 1 1 d .
C8A C 0.5275(8) 0.7394(7) 0.9747(3) 0.0284(10) Uani 1 1 d .
H8A H 0.5824 0.8592 1.0113 0.034 Uiso 1 1 calc R
C2B C 0.7344(10) 1.2169(8) -0.0058(4) 0.0371(12) Uani 1 1 d .
H2B H 0.6464 1.2177 0.0435 0.044 Uiso 1 1 calc R
C8B C 1.1167(8) 1.5099(7) -0.5700(4) 0.0306(10) Uani 1 1 d .
H8B H 1.2163 1.6264 -0.5403 0.037 Uiso 1 1 calc R
C5A C 0.4642(8) 0.8199(7) 0.7750(4) 0.0280(10) Uani 1 1 d .
C6B C 0.9795(8) 1.3934(7) -0.4054(4) 0.0284(10) Uani 1 1 d .
C4A C 0.6746(8) 0.8753(7) 0.6305(3) 0.0270(10) Uani 1 1 d .
C5B C 1.1651(8) 1.3694(7) -0.3882(4) 0.0296(10) Uani 1 1 d .
C2A C 0.9356(9) 0.9470(8) 0.3955(4) 0.0350(12) Uani 1 1 d .
H2A H 1.0331 0.9485 0.3503 0.042 Uiso 1 1 calc R
C7B C 1.2392(8) 1.3940(7) -0.5745(4) 0.0350(11) Uani 1 1 d .
H7B1 H 1.3437 1.4171 -0.6197 0.042 Uiso 1 1 calc R
H7B2 H 1.1386 1.2788 -0.6022 0.042 Uiso 1 1 calc R
C1B C 0.9098(9) 1.1810(8) 0.0050(4) 0.0355(11) Uani 1 1 d .
H1B H 0.9485 1.1541 0.0621 0.043 Uiso 1 1 calc R
C9A C 0.5278(8) 0.6357(7) 1.0480(4) 0.0338(11) Uani 1 1 d .
H9A1 H 0.4723 0.5173 1.0113 0.041 Uiso 1 1 calc R
H9A2 H 0.4297 0.6526 1.0945 0.041 Uiso 1 1 calc R
C1A C 0.7620(9) 0.9834(8) 0.3769(4) 0.0347(12) Uani 1 1 d .
H1A H 0.7324 1.0101 0.3185 0.042 Uiso 1 1 calc R

loop_
_atom_site_aniso_label
_atom_site_aniso_U_11
_atom_site_aniso_U_22
_atom_site_aniso_U_33
_atom_site_aniso_U_23
_atom_site_aniso_U_13
_atom_site_aniso_U_12
P1 0.0298(6) 0.0400(6) 0.0255(5) 0.0147(4) 0.0104(5) 0.0178(5)
F3 0.0308(14) 0.057(2) 0.0332(15) 0.0191(14) 0.0091(11) 0.0230(14)
F6 0.0317(15) 0.063(2) 0.0330(15) 0.0210(14) 0.0134(12) 0.0249(14)
F2 0.056(2) 0.120(4) 0.0284(16) 0.0174(19) 0.0116(15) 0.054(2)
F4 0.047(2) 0.047(2) 0.106(4) 0.027(2) 0.024(2) 0.0198(17)
F5 0.058(2) 0.113(4) 0.0304(16) 0.018(2) 0.0082(15) 0.056(2)
F1 0.052(2) 0.047(2) 0.127(4) 0.037(2) 0.030(2) 0.0239(18)
C9B 0.038(3) 0.043(3) 0.025(2) 0.010(2) -0.001(2) 0.014(2)
C10B 0.053(3) 0.056(4) 0.039(3) 0.029(3) 0.014(2) 0.027(3)
C7A 0.024(2) 0.042(3) 0.039(3) 0.018(2) 0.0100(19) 0.013(2)
C10A 0.037(3) 0.066(4) 0.031(2) 0.024(2) 0.000(2) 0.022(3)
S3A 0.0252(5) 0.0386(6) 0.0264(5) 0.0157(5) 0.0075(4) 0.0164(5)
S4B 0.0254(5) 0.0423(7) 0.0255(5) 0.0176(5) 0.0084(4) 0.0172(5)
S4A 0.0250(5) 0.0436(7) 0.0275(6) 0.0175(5) 0.0062(4) 0.0168(5)
S3B 0.0226(5) 0.0451(7) 0.0263(6) 0.0157(5) 0.0058(4) 0.0160(5)
S2B 0.0332(6) 0.0392(7) 0.0327(6) 0.0198(5) 0.0149(5) 0.0191(5)
S2A 0.0270(5) 0.0422(7) 0.0261(6) 0.0173(5) 0.0029(4) 0.0137(5)
S1A 0.0317(6) 0.0397(7) 0.0292(6) 0.0169(5) 0.0105(4) 0.0183(5)
S5A 0.0305(6) 0.0443(7) 0.0301(6) 0.0217(5) 0.0112(4) 0.0205(5)
S6B 0.0328(6) 0.0542(8) 0.0365(6) 0.0289(6) 0.0153(5) 0.0260(6)
S1B 0.0263(5) 0.0366(6) 0.0312(6) 0.0151(5) 0.0030(4) 0.0118(5)
S5B 0.0264(6) 0.0623(9) 0.0405(7) 0.0290(6) 0.0154(5) 0.0211(6)
S6A 0.0262(5) 0.0563(8) 0.0322(6) 0.0223(6) 0.0103(4) 0.0217(5)
C6A 0.020(2) 0.031(2) 0.0168(19) 0.0094(17) 0.0002(15) 0.0086(17)
C4B 0.020(2) 0.029(2) 0.027(2) 0.0126(18) 0.0026(17) 0.0084(17)
C3B 0.022(2) 0.027(2) 0.027(2) 0.0087(19) 0.0026(17) 0.0069(18)
C3A 0.025(2) 0.033(2) 0.018(2) 0.0111(18) -0.0012(17) 0.0115(19)
C8A 0.025(2) 0.033(2) 0.023(2) 0.0059(18) 0.0005(16) 0.0069(18)
C2B 0.046(3) 0.043(3) 0.029(3) 0.022(2) 0.011(2) 0.015(2)
C8B 0.028(2) 0.037(3) 0.029(2) 0.015(2) 0.0059(18) 0.012(2)
C5A 0.022(2) 0.035(3) 0.026(2) 0.0091(19) -0.0004(17) 0.0101(19)
C6B 0.027(2) 0.031(2) 0.032(2) 0.015(2) 0.0143(19) 0.0116(19)
C4A 0.024(2) 0.035(3) 0.022(2) 0.0105(19) -0.0030(17) 0.0106(19)
C5B 0.030(2) 0.034(3) 0.029(2) 0.013(2) 0.0069(19) 0.013(2)
C2A 0.041(3) 0.045(3) 0.029(2) 0.019(2) 0.010(2) 0.021(2)
C7B 0.032(2) 0.043(3) 0.036(2) 0.017(2) 0.014(2) 0.016(2)
C1B 0.034(3) 0.045(3) 0.029(2) 0.018(2) 0.002(2) 0.013(2)
C9A 0.033(2) 0.044(3) 0.026(2) 0.016(2) 0.0066(19) 0.013(2)
C1A 0.042(3) 0.045(3) 0.026(2) 0.023(2) 0.008(2) 0.018(2)

loop_
_atom_type_symbol
_atom_type_description
_atom_type_scat_dispersion_real
_atom_type_scat_dispersion_imag
_atom_type_scat_source
C C 0.0181 0.0091 'International Tables Vol C Tables 4.2.6.8 and 6.1.1.4'
H H 0.0000 0.0000 'International Tables Vol C Tables 4.2.6.8 and 6.1.1.4'
F F 0.0727 0.0534 'International Tables Vol C Tables 4.2.6.8 and 6.1.1.4'
P P 0.2955 0.4335 'International Tables Vol C Tables 4.2.6.8 and 6.1.1.4'
S S 0.3331 0.5567 'International Tables Vol C Tables 4.2.6.8 and 6.1.1.4'

loop_
_geom_angle_atom_site_label_1
_geom_angle_atom_site_label_2
_geom_angle_atom_site_label_3
_geom_angle
F5 P1 F1 89.2(3)
F5 P1 F4 90.4(3)
F1 P1 F4 179.1(3)
F5 P1 F2 179.9(4)
F1 P1 F2 90.7(3)
F4 P1 F2 89.7(3)
F5 P1 F6 90.15(18)
F1 P1 F6 89.7(2)
F4 P1 F6 89.5(2)
F2 P1 F6 89.86(19)
F5 P1 F3 90.03(18)
F1 P1 F3 90.8(2)
F4 P1 F3 90.0(2)
F2 P1 F3 89.96(18)
F6 P1 F3 179.5(2)
C10B C9B C8B 112.1(4)
C8A C7A S6A 115.5(4)
C4A S3A C6A 95.3(2)
C4B S4B C6B 94.9(2)
C4A S4A C5A 95.2(2)
C5B S3B C4B 94.8(2)
C2B S2B C3B 94.4(3)
C1A S2A C3A 94.6(2)
C2A S1A C3A 94.7(2)
C6A S5A C8A 102.4(2)
C6B S6B C8B 103.9(2)
C1B S1B C3B 94.3(2)
C5B S5B C7B 100.2(3)
C5A S6A C7A 100.7(2)
C5A C6A S5A 128.3(4)
C5A C6A S3A 116.6(4)
S5A C6A S3A 115.1(3)
C3B C4B S3B 122.2(4)
C3B C4B S4B 122.7(4)
S3B C4B S4B 115.0(3)
C4B C3B S1B 122.6(4)
C4B C3B S2B 122.1(4)
S1B C3B S2B 115.3(3)
C4A C3A S1A 122.3(4)
C4A C3A S2A 122.7(4)
S1A C3A S2A 115.0(3)
C7A C8A C9A 108.8(4)
C7A C8A S5A 113.0(3)
C9A C8A S5A 107.5(4)
C1B C2B S2B 117.4(4)
C7B C8B C9B 111.4(5)
C7B C8B S6B 113.9(4)
C9B C8B S6B 103.6(3)
C6A C5A S6A 128.9(4)
C6A C5A S4A 117.0(4)
S6A C5A S4A 114.1(3)
C5B C6B S6B 129.4(4)
C5B C6B S4B 116.5(4)
S6B C6B S4B 114.1(3)
C3A C4A S4A 122.1(4)
C3A C4A S3A 121.9(4)
S4A C4A S3A 115.9(3)
C6B C5B S3B 118.0(4)
C6B C5B S5B 126.6(4)
S3B C5B S5B 115.3(3)
C1A C2A S1A 118.7(4)
C8B C7B S5B 114.6(4)
C2B C1B S1B 118.3(4)
C8A C9A C10A 114.4(4)
C2A C1A S2A 116.9(4)

loop_
_geom_bond_atom_site_label_1
_geom_bond_atom_site_label_2
_geom_bond_distance
P1 F5 1.574(4)
P1 F1 1.582(4)
P1 F4 1.582(4)
P1 F2 1.585(4)
P1 F6 1.598(3)
P1 F3 1.603(3)
C9B C10B 1.522(8)
C9B C8B 1.558(7)
C7A C8A 1.500(7)
C7A S6A 1.813(6)
C10A C9A 1.544(7)
S3A C4A 1.735(5)
S3A C6A 1.755(5)
S4B C4B 1.745(5)
S4B C6B 1.759(5)
S4A C4A 1.730(5)
S4A C5A 1.754(5)
S3B C5B 1.740(6)
S3B C4B 1.744(5)
S2B C2B 1.736(6)
S2B C3B 1.742(5)
S2A C1A 1.739(5)
S2A C3A 1.741(5)
S1A C2A 1.715(5)
S1A C3A 1.738(5)
S5A C6A 1.744(5)
S5A C8A 1.830(5)
S6B C6B 1.746(6)
S6B C8B 1.826(5)
S1B C1B 1.732(6)
S1B C3B 1.737(5)
S5B C5B 1.744(5)
S5B C7B 1.804(6)
S6A C5A 1.739(5)
C6A C5A 1.356(7)
C4B C3B 1.363(7)
C3A C4A 1.383(6)
C8A C9A 1.526(7)
C2B C1B 1.318(9)
C8B C7B 1.498(8)
C6B C5B 1.338(8)
C2A C1A 1.325(8)
